data_8000182
loop_
_publ_author_name
'Kashiki, Tomoya'
'Miyazaki, Eigo'
'Takimiya, Kazuo'

_publ_section_title
;
 2,6-Dialkylbenzo[1,2-b:4,5-b&#x2032;]dithiophenes (Cn-BDTs) as Soluble
 Organic Semiconductors for Solution-processed Organic Field-effect
 Transistors
;
_journal_issue 3
_journal_name_full 'Chemistry Letters'
_journal_page_first 284
_journal_paper_doi 10.1246/cl.2008.284
_journal_volume 37
_journal_year 2008
_chemical_formula_moiety 'C34 H54 S2 '
_chemical_formula_sum 'C34 H54 S2'
_chemical_formula_weight 526.92
_space_group_IT_number 2
_symmetry_cell_setting triclinic
_symmetry_Int_Tables_number 2
_symmetry_space_group_name_Hall '-P 1'
_symmetry_space_group_name_H-M 'P -1'
_audit_creation_date 'Wed Jul 26 01:15:31 2028'
_audit_creation_method 'by teXsan'
_cell_angle_alpha 85.15(1)
_cell_angle_beta 88.81(2)
_cell_angle_gamma 82.03(1)
_cell_formula_units_Z 1
_cell_length_a 4.187(2)
_cell_length_b 5.900(3)
_cell_length_c 31.80(1)
_cell_measurement_reflns_used 5810
_cell_measurement_temperature 200.2
_cell_measurement_theta_max 27.5
_cell_measurement_theta_min 1.3
_cell_volume 775.2(6)
_computing_cell_refinement PROCESS-AUTO
_computing_data_collection PROCESS-AUTO
_computing_data_reduction 'teXsan Ver. 1.11'
_computing_publication_material 'teXsan Ver. 1.11'
_computing_structure_refinement 'teXsan Ver. 1.10'
_computing_structure_solution SIR92
_diffrn_detector_area_resol_mean 10.00
_diffrn_measured_fraction_theta_full 1.0020
_diffrn_measured_fraction_theta_max 1.0020
_diffrn_measurement_device_type 'Rigaku RAXIS-RAPID Imaging Plate'
_diffrn_measurement_method \w
_diffrn_radiation_type 'Mo K\a'
_diffrn_radiation_wavelength 0.7107
_diffrn_reflns_av_R_equivalents 0.079
_diffrn_reflns_limit_h_max 5
_diffrn_reflns_limit_h_min -5
_diffrn_reflns_limit_k_max 7
_diffrn_reflns_limit_k_min -7
_diffrn_reflns_limit_l_max 41
_diffrn_reflns_limit_l_min -41
_diffrn_reflns_number 6923
_diffrn_reflns_theta_full 27.48
_diffrn_reflns_theta_max 27.48
_exptl_absorpt_coefficient_mu 0.192
_exptl_absorpt_correction_T_max 0.990
_exptl_absorpt_correction_T_min 0.003
_exptl_absorpt_correction_type multi-scan
_exptl_absorpt_process_details '(Higashi, 1995)'
_exptl_crystal_colour colorless
_exptl_crystal_density_diffrn 1.129
_exptl_crystal_density_method 'not measured'
_exptl_crystal_description platelet
_exptl_crystal_size_max 0.500
_exptl_crystal_size_mid 0.350
_exptl_crystal_size_min 0.050
_refine_diff_density_max 0.42
_refine_diff_density_min -0.36
_refine_ls_extinction_method none
_refine_ls_goodness_of_fit_ref 2.603
_refine_ls_hydrogen_treatment noref
_refine_ls_number_parameters 163
_refine_ls_number_reflns 1191
_refine_ls_R_factor_gt 0.0952
_refine_ls_shift/su_max 0.0003
_refine_ls_structure_factor_coef Fsqd
_refine_ls_weighting_details 'w = 1/[\s^2^(Fo^2^) + (0.03500(Max(Fo^2^,0) + 2Fc^2^)/3)^2^]'
_refine_ls_weighting_scheme calc
_refine_ls_wR_factor_ref 0.2052
_reflns_number_gt 1191
_reflns_number_total 3525
_reflns_threshold_expression F^2^>3.0\s(F^2^)
_cod_data_source_file 37-284sup1.cif
_cod_data_source_block C12-BDT
_cod_original_sg_symbol_H-M 'P -1 '
_cod_original_formula_sum 'C34 H54 S2 '
_cod_database_code 8000182

loop_
_symmetry_equiv_pos_as_xyz
x,y,z
-x,-y,-z

loop_
_atom_site_label
_atom_site_type_symbol
_atom_site_fract_x
_atom_site_fract_y
_atom_site_fract_z
_atom_site_U_iso_or_equiv
_atom_site_adp_type
_atom_site_occupancy
_atom_site_calc_flag
S(1) S 0.6092(5) 0.6903(3) 0.58600(7) 0.0680(7) Uani 1.00 d
C(1) C 0.466(2) 0.395(1) 0.4634(2) 0.056(2) Uani 1.00 d
C(2) C 0.644(2) 0.276(1) 0.4951(2) 0.057(2) Uani 1.00 d
C(3) C 0.684(2) 0.370(1) 0.5336(2) 0.055(2) Uani 1.00 d
C(4) C 0.851(2) 0.280(1) 0.5704(2) 0.053(2) Uani 1.00 d
C(5) C 0.832(2) 0.425(1) 0.6021(2) 0.055(2) Uani 1.00 d
C(6) C 0.963(2) 0.388(1) 0.6453(2) 0.060(2) Uani 1.00 d
C(7) C 1.129(2) 0.142(1) 0.6575(2) 0.059(2) Uani 1.00 d
C(8) C 1.226(2) 0.105(1) 0.7027(2) 0.060(3) Uani 1.00 d
C(9) C 1.378(2) -0.141(1) 0.7160(2) 0.059(2) Uani 1.00 d
C(10) C 1.479(2) -0.178(1) 0.7620(2) 0.061(2) Uani 1.00 d
C(11) C 1.624(2) -0.425(1) 0.7759(2) 0.065(3) Uani 1.00 d
C(12) C 1.718(2) -0.460(1) 0.8222(2) 0.064(3) Uani 1.00 d
C(13) C 1.862(2) -0.705(1) 0.8360(2) 0.062(2) Uani 1.00 d
C(14) C 1.961(2) -0.742(1) 0.8818(3) 0.070(3) Uani 1.00 d
C(15) C 2.101(2) -0.986(1) 0.8970(3) 0.070(3) Uani 1.00 d
C(16) C 2.194(2) -1.019(1) 0.9425(3) 0.073(3) Uani 1.00 d
C(17) C 2.324(2) -1.264(1) 0.9572(3) 0.090(3) Uani 1.00 d
H(1) H 0.7526 0.1178 0.4918 0.0691 Uiso 1.00 calc
H(2) H 0.9702 0.1255 0.5734 0.0699 Uiso 1.00 calc
H(3) H 1.1132 0.4913 0.6489 0.0756 Uiso 1.00 calc
H(4) H 0.7872 0.4193 0.6652 0.0756 Uiso 1.00 calc
H(5) H 0.9831 0.0391 0.6514 0.0745 Uiso 1.00 calc
H(6) H 1.3149 0.1174 0.6398 0.0745 Uiso 1.00 calc
H(7) H 1.0366 0.1382 0.7202 0.0768 Uiso 1.00 calc
H(8) H 1.3737 0.2065 0.7083 0.0768 Uiso 1.00 calc
H(9) H 1.2304 -0.2429 0.7112 0.0747 Uiso 1.00 calc
H(10) H 1.5674 -0.1747 0.6993 0.0747 Uiso 1.00 calc
H(11) H 1.6262 -0.0761 0.7671 0.0773 Uiso 1.00 calc
H(12) H 1.2877 -0.1415 0.7791 0.0773 Uiso 1.00 calc
H(13) H 1.4780 -0.5247 0.7703 0.0792 Uiso 1.00 calc
H(14) H 1.8171 -0.4582 0.7590 0.0792 Uiso 1.00 calc
H(15) H 1.5280 -0.4211 0.8382 0.0807 Uiso 1.00 calc
H(16) H 1.8692 -0.3589 0.8269 0.0807 Uiso 1.00 calc
H(17) H 1.7119 -0.8055 0.8318 0.0806 Uiso 1.00 calc
H(18) H 2.0521 -0.7452 0.8193 0.0806 Uiso 1.00 calc
H(19) H 1.7763 -0.6950 0.8986 0.0836 Uiso 1.00 calc
H(20) H 2.1194 -0.6411 0.8861 0.0836 Uiso 1.00 calc
H(21) H 1.9455 -1.0838 0.8922 0.0862 Uiso 1.00 calc
H(22) H 2.2890 -1.0294 0.8799 0.0862 Uiso 1.00 calc
H(23) H 2.0114 -0.9702 0.9599 0.0947 Uiso 1.00 calc
H(24) H 2.3570 -0.9210 0.9475 0.0947 Uiso 1.00 calc
H(25) H 2.3848 -1.2738 0.9866 0.1082 Uiso 1.00 calc
H(26) H 2.1706 -1.3599 0.9538 0.1082 Uiso 1.00 calc
H(27) H 2.5162 -1.3108 0.9414 0.1082 Uiso 1.00 calc

loop_
_atom_site_aniso_label
_atom_site_aniso_U_11
_atom_site_aniso_U_22
_atom_site_aniso_U_33
_atom_site_aniso_U_12
_atom_site_aniso_U_13
_atom_site_aniso_U_23
S(1) 0.086(2) 0.048(1) 0.068(2) -0.0000(10) -0.007(1) -0.0108(10)
C(1) 0.059(5) 0.042(4) 0.064(5) 0.002(3) -0.004(4) 0.001(3)
C(2) 0.069(5) 0.046(4) 0.054(5) -0.002(4) -0.003(4) -0.007(4)
C(3) 0.058(5) 0.039(4) 0.069(6) -0.002(3) 0.004(4) -0.011(4)
C(4) 0.063(5) 0.047(4) 0.047(5) -0.006(4) 0.001(4) -0.008(3)
C(5) 0.063(5) 0.042(4) 0.059(5) -0.012(3) 0.004(4) -0.004(3)
C(6) 0.077(5) 0.048(4) 0.056(5) -0.003(4) -0.007(4) -0.015(3)
C(7) 0.065(5) 0.048(4) 0.065(5) -0.009(4) -0.009(4) -0.013(4)
C(8) 0.072(5) 0.059(5) 0.052(5) -0.008(4) -0.003(4) -0.013(4)
C(9) 0.064(5) 0.051(5) 0.065(5) -0.008(4) -0.009(4) -0.014(4)
C(10) 0.065(5) 0.052(4) 0.064(5) 0.002(4) -0.010(4) -0.010(4)
C(11) 0.068(5) 0.057(5) 0.070(6) -0.005(4) -0.013(4) -0.012(4)
C(12) 0.070(5) 0.059(5) 0.062(5) -0.003(4) -0.006(4) -0.010(4)
C(13) 0.074(5) 0.054(5) 0.056(5) 0.000(4) -0.014(4) -0.001(4)
C(14) 0.087(6) 0.057(5) 0.064(6) 0.002(4) -0.001(4) -0.007(4)
C(15) 0.084(6) 0.059(5) 0.064(5) -0.006(4) -0.003(4) -0.005(4)
C(16) 0.094(6) 0.066(5) 0.056(5) 0.003(5) -0.008(4) -0.006(4)
C(17) 0.117(8) 0.073(6) 0.073(6) 0.009(5) -0.015(5) 0.008(5)

loop_
_atom_type_symbol
_atom_type_description
_atom_type_scat_dispersion_real
_atom_type_scat_dispersion_imag
_atom_type_scat_source
C C 0.003 0.002
;International Tables for Crystallography
(1992, Vol. C, Tables 4.2.6.8 and 6.1.1.1)
;
H H 0.000 0.000
;International Tables for Crystallography
(1992, Vol. C, Table 6.1.1.2)
;
S S 0.125 0.123
;International Tables for Crystallography
(1992, Vol. C, Tables 4.2.6.8 and 6.1.1.1)
;

loop_
_geom_angle_atom_site_label_1
_geom_angle_atom_site_label_2
_geom_angle_atom_site_label_3
_geom_angle
_geom_angle_site_symmetry_1
_geom_angle_site_symmetry_3
_geom_angle_publ_flag
C(1) S(1) C(5) 92.9(3) 2_666 . yes
S(1) C(1) C(2) 128.8(6) 2_666 . yes
S(1) C(1) C(3) 109.3(5) 2_666 2_666 yes
C(2) C(1) C(3) 121.9(7) . 2_666 yes
C(1) C(2) C(3) 121.8(7) . . yes
C(1) C(3) C(2) 116.3(6) 2_666 . yes
C(1) C(3) C(4) 112.2(7) 2_666 . yes
C(2) C(3) C(4) 131.6(7) . . yes
C(3) C(4) C(5) 114.7(6) . . yes
S(1) C(5) C(4) 110.8(5) . . yes
S(1) C(5) C(6) 118.8(6) . . yes
C(4) C(5) C(6) 130.3(6) . . yes
C(5) C(6) C(7) 114.6(6) . . yes
C(6) C(7) C(8) 113.0(6) . . yes
C(7) C(8) C(9) 113.8(6) . . yes
C(8) C(9) C(10) 113.7(6) . . yes
C(9) C(10) C(11) 114.2(6) . . yes
C(10) C(11) C(12) 113.6(6) . . yes
C(11) C(12) C(13) 113.4(6) . . yes
C(12) C(13) C(14) 113.9(6) . . yes
C(13) C(14) C(15) 115.5(6) . . yes
C(14) C(15) C(16) 114.7(6) . . yes
C(15) C(16) C(17) 113.9(7) . . yes

loop_
_geom_bond_atom_site_label_1
_geom_bond_atom_site_label_2
_geom_bond_distance
_geom_bond_site_symmetry_2
_geom_bond_publ_flag
S(1) C(1) 1.736(8) 2_666 yes
S(1) C(5) 1.751(7) . yes
C(1) C(2) 1.352(9) . yes
C(1) C(3) 1.451(10) 2_666 yes
C(2) C(3) 1.410(9) . yes
C(3) C(4) 1.405(9) . yes
C(4) C(5) 1.370(10) . yes
C(5) C(6) 1.480(9) . yes
C(6) C(7) 1.537(9) . yes
C(7) C(8) 1.493(10) . yes
C(8) C(9) 1.533(9) . yes
C(9) C(10) 1.521(10) . yes
C(10) C(11) 1.528(10) . yes
C(11) C(12) 1.520(10) . yes
C(12) C(13) 1.521(10) . yes
C(13) C(14) 1.51(1) . yes
C(14) C(15) 1.52(1) . yes
C(15) C(16) 1.50(1) . yes
C(16) C(17) 1.51(1) . yes

loop_
_geom_torsion_atom_site_label_1
_geom_torsion_atom_site_label_2
_geom_torsion_atom_site_label_3
_geom_torsion_atom_site_label_4
_geom_torsion
_geom_torsion_site_symmetry_2
_geom_torsion_site_symmetry_3
_geom_torsion_site_symmetry_4
_geom_torsion_publ_flag
S(1) C(1) C(2) C(3) -179.7(5) 2_666 2_666 2_666 yes
S(1) C(1) C(3) C(2) -180.0(5) 2_666 . . yes
S(1) C(1) C(3) C(4) -1.2(7) 2_666 . . yes
S(1) C(5) C(4) C(3) -2.1(8) . . . yes
S(1) C(5) C(6) C(7) 174.9(5) . . . yes
C(1) S(1) C(5) C(4) -1.2(5) 2_666 2_666 2_666 yes
C(1) S(1) C(5) C(6) 178.4(6) 2_666 2_666 2_666 yes
C(1) C(2) C(3) C(4) 179.2(6) . . . yes
C(1) C(3) C(4) C(5) -2.2(9) 2_666 2_666 2_666 yes
C(2) C(1) S(1) C(5) -177.5(7) . 2_666 2_666 yes
C(2) C(1) C(3) C(4) 178.9(6) . 2_666 2_666 yes
C(2) C(3) C(4) C(5) -179.3(7) . . . yes
C(3) C(1) S(1) C(5) 0.0(5) 2_666 . . yes
C(3) C(4) C(5) C(6) 177.4(6) . . . yes
C(4) C(5) C(6) C(7) -4(1) . . . yes
C(5) C(6) C(7) C(8) -173.7(6) . . . yes
C(6) C(7) C(8) C(9) 177.4(5) . . . yes
C(7) C(8) C(9) C(10) 179.5(6) . . . yes
C(8) C(9) C(10) C(11) 178.7(6) . . . yes
C(9) C(10) C(11) C(12) -179.0(6) . . . yes
C(10) C(11) C(12) C(13) 179.8(6) . . . yes
C(11) C(12) C(13) C(14) 179.3(6) . . . yes
C(12) C(13) C(14) C(15) 179.3(6) . . . yes
C(13) C(14) C(15) C(16) -179.4(7) . . . yes
C(14) C(15) C(16) C(17) 178.4(7) . . . yes
C(14) C(15) C(16) C(17) 178.4(7) . . . yes
